data_7134649
loop_
_publ_author_name
'Benedict, Rory J.'
'Heiden, Zachariah M.'
'Stephens, David N.'
'Arulsamy, Navamoney'
'Mock, Michael T.'

_publ_section_title
;
 Catalytic NH<sub>3</sub> oxidation to N<sub>2</sub> by hydrogen atom
 abstraction using a low-valent molybdenum complex.
;
_journal_issue 56
_journal_name_full 'Chemical communications (Cambridge, England)'
_journal_page_first 10315
_journal_page_last 10318
_journal_paper_doi 10.1039/d5cc02433a
_journal_volume 61
_journal_year 2025
_chemical_formula_moiety 'C27 H39 Mo N3 O3 P2, C6 H5 F'
_chemical_formula_sum 'C33 H44 F Mo N3 O3 P2'
_chemical_formula_weight 707.59
_chemical_name_common DS-Mo-1
_chemical_name_systematic Mo(CO)3(NH3)(P2N2)
_chemical_properties_physical Air-sensitive,Moisture-sensitive,Hygroscopic,Oxygen-sensitive
_space_group_crystal_system monoclinic
_space_group_IT_number 14
_space_group_name_Hall '-P 2ybc'
_space_group_name_H-M_alt 'P 1 21/c 1'
_atom_sites_solution_hydrogens difmap
_audit_update_record
;
2025-03-16 deposited with the CCDC.	2025-06-02 downloaded from the CCDC.
;
_cell_angle_alpha 90
_cell_angle_beta 108.924(4)
_cell_angle_gamma 90
_cell_formula_units_Z 4
_cell_length_a 14.868(2)
_cell_length_b 13.210(2)
_cell_length_c 18.026(3)
_cell_measurement_reflns_used 9963
_cell_measurement_temperature 100.(2)
_cell_measurement_theta_max 27.3614
_cell_measurement_theta_min 2.3579
_cell_volume 3349.1(9)
_computing_cell_refinement 'SAINT V8.40B (Bruker AXS LLC, 2019)'
_computing_data_collection 'Bruker Instrument Service vV6.2.16'
_computing_data_reduction 'SAINT V8.40B (Bruker AXS LLC, 2019)'
_computing_molecular_graphics 'shelXle (C.B. Huebschle, rev 1380)'
_computing_structure_refinement 'SHELXL-2019/1 (Sheldrick, 2019)'
_computing_structure_solution 'XT, VERSION 2018/2'
_diffrn_ambient_temperature 100.(2)
_diffrn_detector_area_resol_mean 7.3910
_diffrn_measured_fraction_theta_full 0.998
_diffrn_measured_fraction_theta_max 0.998
_diffrn_measurement_device 'Bruker D8 Venture'
_diffrn_radiation_type MoK\a
_diffrn_radiation_wavelength 0.71073
_diffrn_reflns_av_R_equivalents 0.1753
_diffrn_reflns_av_unetI/netI 0.0766
_diffrn_reflns_limit_h_max 19
_diffrn_reflns_limit_h_min -19
_diffrn_reflns_limit_k_max 16
_diffrn_reflns_limit_k_min -16
_diffrn_reflns_limit_l_max 23
_diffrn_reflns_limit_l_min -23
_diffrn_reflns_number 78535
_diffrn_reflns_theta_full 25.24
_diffrn_reflns_theta_max 27.10
_diffrn_reflns_theta_min 1.95
_diffrn_source_current 1.4
_diffrn_source_power 0.07
_diffrn_source_voltage 50
_exptl_absorpt_coefficient_mu 0.530
_exptl_absorpt_correction_T_max 0.97
_exptl_absorpt_correction_T_min 0.79
_exptl_absorpt_correction_type multi-scan
_exptl_absorpt_process_details
;
Krause, L., Herbst-Irmer, R., Sheldrick, G. M., Stalke, D. (2015).
"Comparison of silver and molybdenum microfocus X-ray sources for
single-crystal structure determination"
J. Appl. Cryst. 48, 3-10.
doi:10.1107/S1600576714022985
;
_exptl_crystal_colour 'light yellow'
_exptl_crystal_density_diffrn 1.403
_exptl_crystal_density_method 'not measured'
_exptl_crystal_description prism
_exptl_crystal_F_000 1472
_exptl_crystal_recrystallization_method 'Re-crystallisation from solvent: pentane, fluorobenzene'
_exptl_crystal_size_max 0.162
_exptl_crystal_size_mid 0.101
_exptl_crystal_size_min 0.063
_refine_diff_density_max 0.700
_refine_diff_density_min -0.519
_refine_ls_extinction_method none
_refine_ls_goodness_of_fit_ref 1.035
_refine_ls_hydrogen_treatment refall
_refine_ls_matrix_type full
_refine_ls_number_parameters 564
_refine_ls_number_reflns 7374
_refine_ls_number_restraints 0
_refine_ls_restrained_S_all 1.035
_refine_ls_R_factor_all 0.0720
_refine_ls_R_factor_gt 0.0432
_refine_ls_shift/su_max 0.001
_refine_ls_shift/su_mean 0.000
_refine_ls_structure_factor_coef Fsqd
_refine_ls_weighting_details 'w=1/[\s^2^(Fo^2^)+(0.0080P)^2^+4.3781P] where P=(Fo^2^+2Fc^2^)/3'
_refine_ls_weighting_scheme calc
_refine_ls_wR_factor_gt 0.0830
_refine_ls_wR_factor_ref 0.0961
_reflns_Friedel_coverage 0.000
_reflns_number_gt 5363
_reflns_number_total 7374
_reflns_threshold_expression 'I > 2\s(I)'
_cod_data_source_file d5cc02433a2.cif
_cod_data_source_block mm139a
_cod_depositor_comments
;
The following automatic conversions were performed:

data item '_exptl_absorpt_correction_type' value 'Multi-Scan' was
changed to 'multi-scan' in accordance with the
/home/data/users/saulius/crontab/automatic-downloads/rss-feeds/RSC/lib/dictionaries/cif_core.dic
dictionary named 'cif_core.dic' version 2.4.2 last updated on
2011-04-26.

Automatic conversion script
Id: cif_fix_values 8170 2020-07-09 18:12:32Z antanas 

 Adding full bibliography for 7134648--7134649.cif.
;
_cod_original_cell_volume 3349.0(8)
_cod_database_code 7134649

loop_
_space_group_symop_operation_xyz
'x, y, z'
'-x, y+1/2, -z+1/2'
'-x, -y, -z'
'x, -y-1/2, z-1/2'

loop_
_atom_site_type_symbol
_atom_site_label
_atom_site_fract_x
_atom_site_fract_y
_atom_site_fract_z
_atom_site_U_iso_or_equiv
_atom_site_adp_type
_atom_site_calc_flag
_atom_site_refinement_flags_adp
_atom_site_refinement_flags_occupancy
_atom_site_refinement_flags_posn
_atom_site_occupancy
_atom_site_disorder_assembly
_atom_site_disorder_group
Mo Mo1 0.58350(2) 0.86794(2) 0.75438(2) 0.01482(8) Uani d . . . 1 . .
N N1 0.6468(3) 1.0071(2) 0.7087(2) 0.0235(7) Uani d . . . 1 . .
H H1A 0.686(3) 1.040(3) 0.742(3) 0.034(13) Uiso d . . . 1 . .
H H1B 0.606(3) 1.049(3) 0.688(3) 0.040(13) Uiso d . . . 1 . .
H H1C 0.677(4) 1.000(4) 0.678(3) 0.062(17) Uiso d . . . 1 . .
P P1 0.57903(6) 0.76054(6) 0.63766(5) 0.01389(17) Uani d . . . 1 . .
P P2 0.74399(6) 0.78336(6) 0.79246(5) 0.01439(17) Uani d . . . 1 . .
C C1 0.5944(2) 0.9365(2) 0.8535(2) 0.0178(7) Uani d . . . 1 . .
O O1 0.59695(17) 0.97305(17) 0.91302(14) 0.0250(5) Uani d . . . 1 . .
C C2 0.4531(2) 0.9211(2) 0.7116(2) 0.0211(7) Uani d . . . 1 . .
O O2 0.37474(17) 0.94819(18) 0.68702(16) 0.0312(6) Uani d . . . 1 . .
C C3 0.5300(2) 0.7561(2) 0.79519(19) 0.0183(7) Uani d . . . 1 . .
O O3 0.49714(18) 0.69036(18) 0.82145(16) 0.0300(6) Uani d . . . 1 . .
C C4 0.6793(2) 0.7806(2) 0.5981(2) 0.0163(7) Uani d . . . 1 . .
H H4A 0.706(2) 0.718(2) 0.5901(18) 0.007(8) Uiso d . . . 1 . .
H H4B 0.655(2) 0.808(2) 0.5510(19) 0.003(7) Uiso d . . . 1 . .
N N2 0.75339(17) 0.84762(18) 0.64805(15) 0.0150(6) Uani d . . . 1 . .
C C5 0.8113(2) 0.8033(3) 0.72247(19) 0.0161(7) Uani d . . . 1 . .
H H5A 0.859(2) 0.850(2) 0.7465(18) 0.006(8) Uiso d . . . 1 . .
H H5B 0.841(2) 0.742(3) 0.716(2) 0.018(9) Uiso d . . . 1 . .
C C6 0.7307(2) 0.6430(2) 0.79053(19) 0.0159(6) Uani d . . . 1 . .
H H6A 0.785(2) 0.613(2) 0.820(2) 0.016(9) Uiso d . . . 1 . .
H H6B 0.684(2) 0.626(2) 0.8170(18) 0.006(7) Uiso d . . . 1 . .
N N3 0.69709(18) 0.60331(18) 0.71100(15) 0.0146(5) Uani d . . . 1 . .
C C7 0.5978(2) 0.6247(2) 0.6682(2) 0.0156(6) Uani d . . . 1 . .
H H7A 0.562(2) 0.613(2) 0.7020(19) 0.009(8) Uiso d . . . 1 . .
H H7B 0.572(3) 0.578(3) 0.623(2) 0.026(10) Uiso d . . . 1 . .
C C8 0.4727(2) 0.7585(2) 0.54685(19) 0.0172(7) Uani d . . . 1 . .
C C9 0.3864(2) 0.7295(3) 0.5715(2) 0.0214(7) Uani d . . . 1 . .
H H9A 0.329(3) 0.733(3) 0.524(2) 0.032(11) Uiso d . . . 1 . .
H H9B 0.381(3) 0.771(3) 0.608(2) 0.027(11) Uiso d . . . 1 . .
H H9C 0.393(2) 0.663(3) 0.592(2) 0.021(9) Uiso d . . . 1 . .
C C10 0.4581(3) 0.8657(3) 0.5125(2) 0.0229(7) Uani d . . . 1 . .
H H10A 0.399(3) 0.868(3) 0.469(2) 0.029(10) Uiso d . . . 1 . .
H H10B 0.507(2) 0.886(2) 0.4937(19) 0.011(8) Uiso d . . . 1 . .
H H10C 0.456(3) 0.911(3) 0.553(2) 0.032(11) Uiso d . . . 1 . .
C C11 0.4835(3) 0.6835(3) 0.4855(2) 0.0216(7) Uani d . . . 1 . .
H H11A 0.433(3) 0.692(3) 0.442(2) 0.028(10) Uiso d . . . 1 . .
H H11B 0.488(3) 0.613(3) 0.503(2) 0.034(11) Uiso d . . . 1 . .
H H11C 0.538(2) 0.695(2) 0.4688(19) 0.009(8) Uiso d . . . 1 . .
C C12 0.8034(2) 0.9049(2) 0.60707(19) 0.0163(7) Uani d . . . 1 . .
C C13 0.7518(3) 0.9695(2) 0.5468(2) 0.0212(7) Uani d . . . 1 . .
H H13 0.686(2) 0.966(2) 0.531(2) 0.015(9) Uiso d . . . 1 . .
C C14 0.7981(3) 1.0312(3) 0.5086(2) 0.0257(8) Uani d . . . 1 . .
H H14 0.758(3) 1.071(3) 0.469(2) 0.022(9) Uiso d . . . 1 . .
C C15 0.8956(3) 1.0308(3) 0.5300(2) 0.0316(9) Uani d . . . 1 . .
H H15 0.926(2) 1.068(3) 0.506(2) 0.022(10) Uiso d . . . 1 . .
C C16 0.9472(3) 0.9662(3) 0.5879(2) 0.0301(9) Uani d . . . 1 . .
H H16 1.019(3) 0.962(3) 0.600(2) 0.040(11) Uiso d . . . 1 . .
C C17 0.9026(2) 0.9029(3) 0.6262(2) 0.0217(7) Uani d . . . 1 . .
H H17 0.935(2) 0.855(2) 0.663(2) 0.014(9) Uiso d . . . 1 . .
C C18 0.7554(2) 0.5496(2) 0.67823(19) 0.0154(7) Uani d . . . 1 . .
C C19 0.7223(2) 0.5171(2) 0.5995(2) 0.0178(7) Uani d . . . 1 . .
H H19 0.662(2) 0.531(2) 0.567(2) 0.015(9) Uiso d . . . 1 . .
C C20 0.7805(2) 0.4658(2) 0.5663(2) 0.0203(7) Uani d . . . 1 . .
H H20 0.756(2) 0.446(2) 0.516(2) 0.019(9) Uiso d . . . 1 . .
C C21 0.8737(3) 0.4441(3) 0.6086(2) 0.0264(8) Uani d . . . 1 . .
H H21 0.914(2) 0.409(3) 0.588(2) 0.018(9) Uiso d . . . 1 . .
C C22 0.9072(3) 0.4749(3) 0.6857(2) 0.0295(9) Uani d . . . 1 . .
H H22 0.969(3) 0.466(3) 0.715(2) 0.028(10) Uiso d . . . 1 . .
C C23 0.8501(2) 0.5271(3) 0.7200(2) 0.0229(8) Uani d . . . 1 . .
H H23 0.876(2) 0.547(2) 0.772(2) 0.012(8) Uiso d . . . 1 . .
C C24 0.8374(2) 0.8071(2) 0.88960(19) 0.0172(7) Uani d . . . 1 . .
C C25 0.9306(3) 0.7510(3) 0.8982(2) 0.0255(8) Uani d . . . 1 . .
H H25A 0.977(3) 0.767(3) 0.947(3) 0.040(12) Uiso d . . . 1 . .
H H25B 0.959(3) 0.765(3) 0.857(3) 0.036(11) Uiso d . . . 1 . .
H H25C 0.919(3) 0.680(3) 0.898(2) 0.025(10) Uiso d . . . 1 . .
C C26 0.7967(3) 0.7729(3) 0.9529(2) 0.0273(8) Uani d . . . 1 . .
H H26A 0.836(3) 0.790(3) 0.998(3) 0.031(11) Uiso d . . . 1 . .
H H26B 0.786(3) 0.701(3) 0.955(2) 0.034(11) Uiso d . . . 1 . .
H H26C 0.741(3) 0.804(3) 0.948(2) 0.027(10) Uiso d . . . 1 . .
C C27 0.8561(3) 0.9218(3) 0.8969(2) 0.0227(8) Uani d . . . 1 . .
H H27A 0.902(3) 0.935(3) 0.947(2) 0.025(10) Uiso d . . . 1 . .
H H27B 0.799(3) 0.960(3) 0.892(2) 0.026(10) Uiso d . . . 1 . .
H H27C 0.885(3) 0.946(3) 0.861(2) 0.025(10) Uiso d . . . 1 . .
F F1 0.8922(3) 0.2256(3) 0.92290(18) 0.1087(15) Uani d . . . 1 . .
C C28 0.8654(3) 0.2223(4) 0.8438(3) 0.0491(12) Uani d . . . 1 . .
C C29 0.7868(3) 0.2737(4) 0.8024(3) 0.0464(11) Uani d . . . 1 . .
H H29 0.751(3) 0.312(3) 0.827(3) 0.056(14) Uiso d . . . 1 . .
C C30 0.7574(4) 0.2694(4) 0.7222(3) 0.0489(12) Uani d . . . 1 . .
H H30 0.698(5) 0.303(5) 0.689(4) 0.11(2) Uiso d . . . 1 . .
C C31 0.8092(5) 0.2144(4) 0.6856(3) 0.0600(16) Uani d . . . 1 . .
H H31 0.788(3) 0.211(4) 0.631(3) 0.060(15) Uiso d . . . 1 . .
C C32 0.8887(4) 0.1636(4) 0.7287(4) 0.0560(15) Uani d . . . 1 . .
H H32 0.926(4) 0.126(4) 0.703(3) 0.072(16) Uiso d . . . 1 . .
C C33 0.9185(4) 0.1674(4) 0.8089(4) 0.0528(14) Uani d . . . 1 . .
H H33 0.967(4) 0.142(4) 0.844(3) 0.060(16) Uiso d . . . 1 . .

loop_
_atom_site_aniso_label
_atom_site_aniso_U_11
_atom_site_aniso_U_22
_atom_site_aniso_U_33
_atom_site_aniso_U_12
_atom_site_aniso_U_13
_atom_site_aniso_U_23
Mo1 0.01479(14) 0.01385(13) 0.01563(14) -0.00088(11) 0.00470(11) -0.00057(12)
N1 0.0259(18) 0.0196(16) 0.0257(18) 0.0024(14) 0.0092(16) 0.0011(14)
P1 0.0128(4) 0.0138(4) 0.0139(4) -0.0003(3) 0.0028(3) 0.0010(3)
P2 0.0151(4) 0.0149(4) 0.0133(4) -0.0020(3) 0.0048(3) 0.0015(3)
C1 0.0126(16) 0.0134(15) 0.0268(19) -0.0010(12) 0.0056(14) 0.0013(14)
O1 0.0310(14) 0.0228(12) 0.0210(13) 0.0002(10) 0.0082(11) -0.0044(10)
C2 0.026(2) 0.0159(16) 0.0226(19) -0.0037(14) 0.0096(16) -0.0068(14)
O2 0.0177(13) 0.0281(13) 0.0421(17) 0.0077(11) 0.0018(12) -0.0126(12)
C3 0.0225(18) 0.0167(15) 0.0166(17) -0.0018(13) 0.0077(14) -0.0036(13)
O3 0.0382(16) 0.0226(13) 0.0364(16) -0.0077(11) 0.0221(13) -0.0031(11)
C4 0.0162(16) 0.0182(16) 0.0145(17) -0.0001(13) 0.0051(14) 0.0031(14)
N2 0.0110(13) 0.0180(13) 0.0144(14) -0.0018(10) 0.0020(11) 0.0017(11)
C5 0.0140(16) 0.0182(16) 0.0152(17) -0.0018(13) 0.0036(14) 0.0005(13)
C6 0.0200(17) 0.0150(15) 0.0112(16) 0.0018(13) 0.0028(14) 0.0046(13)
N3 0.0145(13) 0.0149(13) 0.0116(13) 0.0019(10) 0.0002(11) 0.0001(10)
C7 0.0142(15) 0.0153(15) 0.0172(16) 0.0005(13) 0.0050(13) 0.0010(14)
C8 0.0156(16) 0.0148(15) 0.0163(17) 0.0010(12) -0.0017(14) -0.0007(13)
C9 0.0158(18) 0.0217(19) 0.025(2) -0.0008(14) 0.0039(16) -0.0055(16)
C10 0.0212(19) 0.0217(17) 0.0214(19) 0.0020(15) 0.0007(16) 0.0055(16)
C11 0.0189(19) 0.028(2) 0.0137(18) 0.0038(15) -0.0007(15) -0.0032(15)
C12 0.0205(17) 0.0159(15) 0.0148(16) -0.0027(13) 0.0089(14) -0.0041(13)
C13 0.0221(19) 0.0198(17) 0.0247(19) 0.0018(14) 0.0118(16) 0.0009(14)
C14 0.036(2) 0.0235(18) 0.0217(19) -0.0004(16) 0.0146(17) 0.0043(15)
C15 0.041(2) 0.037(2) 0.022(2) -0.0198(18) 0.0165(18) -0.0024(17)
C16 0.023(2) 0.047(2) 0.021(2) -0.0146(17) 0.0091(16) -0.0048(17)
C17 0.0210(18) 0.0298(18) 0.0156(17) -0.0024(15) 0.0077(15) -0.0026(15)
C18 0.0173(16) 0.0088(14) 0.0187(17) -0.0014(12) 0.0039(14) 0.0031(12)
C19 0.0149(17) 0.0152(15) 0.0197(18) 0.0003(13) 0.0007(14) 0.0005(13)
C20 0.0234(18) 0.0173(16) 0.0187(19) -0.0003(14) 0.0049(15) -0.0002(14)
C21 0.0238(19) 0.0259(18) 0.032(2) 0.0080(15) 0.0123(17) 0.0019(16)
C22 0.0163(18) 0.038(2) 0.030(2) 0.0083(16) 0.0007(16) 0.0029(17)
C23 0.0204(18) 0.0274(18) 0.0171(18) 0.0043(14) 0.0009(15) -0.0005(15)
C24 0.0194(17) 0.0200(16) 0.0107(16) -0.0051(13) 0.0026(13) -0.0017(13)
C25 0.0201(19) 0.029(2) 0.021(2) -0.0004(15) -0.0025(16) -0.0005(16)
C26 0.031(2) 0.033(2) 0.017(2) -0.0028(18) 0.0064(17) 0.0026(16)
C27 0.0219(19) 0.0244(18) 0.0199(19) -0.0077(15) 0.0042(16) -0.0017(15)
F1 0.123(3) 0.147(3) 0.0308(18) 0.040(3) -0.010(2) -0.014(2)
C28 0.049(3) 0.064(3) 0.026(2) 0.005(2) 0.000(2) -0.010(2)
C29 0.039(3) 0.055(3) 0.047(3) 0.008(2) 0.016(2) -0.002(2)
C30 0.044(3) 0.046(3) 0.044(3) -0.007(2) -0.003(2) 0.007(2)
C31 0.107(5) 0.042(3) 0.031(3) -0.016(3) 0.022(3) 0.000(2)
C32 0.083(4) 0.034(2) 0.073(4) -0.010(2) 0.056(4) -0.014(3)
C33 0.035(3) 0.048(3) 0.067(4) 0.008(2) 0.006(3) 0.000(3)

loop_
_atom_type_symbol
_atom_type_description
_atom_type_scat_dispersion_real
_atom_type_scat_dispersion_imag
_atom_type_scat_source
C C 0.0033 0.0016 'International Tables Vol C Tables 4.2.6.8 and 6.1.1.4'
H H 0.0000 0.0000 'International Tables Vol C Tables 4.2.6.8 and 6.1.1.4'
F F 0.0171 0.0103 'International Tables Vol C Tables 4.2.6.8 and 6.1.1.4'
Mo Mo -1.6832 0.6857 'International Tables Vol C Tables 4.2.6.8 and 6.1.1.4'
N N 0.0061 0.0033 'International Tables Vol C Tables 4.2.6.8 and 6.1.1.4'
O O 0.0106 0.0060 'International Tables Vol C Tables 4.2.6.8 and 6.1.1.4'
P P 0.1023 0.0942 'International Tables Vol C Tables 4.2.6.8 and 6.1.1.4'

loop_
_geom_angle_atom_site_label_1
_geom_angle_atom_site_label_2
_geom_angle_atom_site_label_3
_geom_angle_site_symmetry_1
_geom_angle_site_symmetry_3
_geom_angle
_geom_angle_publ_flag
C3 Mo1 C1 . . 85.94(13) ?
C3 Mo1 C2 . . 86.98(14) ?
C1 Mo1 C2 . . 88.40(13) ?
C3 Mo1 N1 . . 177.77(13) ?
C1 Mo1 N1 . . 91.96(13) ?
C2 Mo1 N1 . . 92.25(13) ?
C3 Mo1 P2 . . 91.59(10) ?
C1 Mo1 P2 . . 99.52(9) ?
C2 Mo1 P2 . . 171.84(10) ?
N1 Mo1 P2 . . 89.47(9) ?
C3 Mo1 P1 . . 89.12(10) ?
C1 Mo1 P1 . . 172.66(9) ?
C2 Mo1 P1 . . 96.76(10) ?
N1 Mo1 P1 . . 93.05(9) ?
P2 Mo1 P1 . . 75.17(3) ?
C4 P1 C8 . . 102.72(15) ?
C4 P1 C7 . . 100.79(15) ?
C8 P1 C7 . . 104.24(14) ?
C4 P1 Mo1 . . 115.50(11) ?
C8 P1 Mo1 . . 121.66(11) ?
C7 P1 Mo1 . . 109.47(11) ?
C6 P2 C5 . . 101.82(15) ?
C6 P2 C24 . . 103.06(14) ?
C5 P2 C24 . . 102.18(15) ?
C6 P2 Mo1 . . 110.52(11) ?
C5 P2 Mo1 . . 114.91(11) ?
C24 P2 Mo1 . . 121.95(11) ?
O1 C1 Mo1 . . 175.9(3) ?
O2 C2 Mo1 . . 176.9(3) ?
O3 C3 Mo1 . . 178.0(3) ?
N2 C4 P1 . . 112.5(2) ?
C12 N2 C5 . . 116.0(2) ?
C12 N2 C4 . . 114.6(3) ?
C5 N2 C4 . . 115.0(2) ?
N2 C5 P2 . . 113.1(2) ?
N3 C6 P2 . . 112.2(2) ?
C18 N3 C6 . . 122.7(3) ?
C18 N3 C7 . . 122.6(3) ?
C6 N3 C7 . . 114.7(3) ?
N3 C7 P1 . . 111.8(2) ?
C11 C8 C10 . . 109.9(3) ?
C11 C8 C9 . . 109.9(3) ?
C10 C8 C9 . . 108.9(3) ?
C11 C8 P1 . . 112.6(2) ?
C10 C8 P1 . . 108.0(2) ?
C9 C8 P1 . . 107.4(2) ?
C13 C12 C17 . . 118.1(3) ?
C13 C12 N2 . . 118.7(3) ?
C17 C12 N2 . . 123.2(3) ?
C14 C13 C12 . . 120.6(3) ?
C15 C14 C13 . . 120.4(4) ?
C16 C15 C14 . . 119.6(3) ?
C15 C16 C17 . . 121.0(4) ?
C16 C17 C12 . . 120.1(3) ?
N3 C18 C23 . . 122.5(3) ?
N3 C18 C19 . . 121.4(3) ?
C23 C18 C19 . . 116.1(3) ?
C20 C19 C18 . . 121.5(3) ?
C21 C20 C19 . . 121.5(3) ?
C22 C21 C20 . . 117.8(3) ?
C21 C22 C23 . . 121.6(3) ?
C22 C23 C18 . . 121.5(3) ?
C26 C24 C25 . . 110.3(3) ?
C26 C24 C27 . . 109.5(3) ?
C25 C24 C27 . . 109.6(3) ?
C26 C24 P2 . . 107.2(2) ?
C25 C24 P2 . . 112.6(2) ?
C27 C24 P2 . . 107.7(2) ?
C29 C28 F1 . . 118.3(5) ?
C29 C28 C33 . . 122.6(5) ?
F1 C28 C33 . . 119.1(5) ?
C28 C29 C30 . . 119.2(5) ?
C29 C30 C31 . . 119.5(5) ?
C32 C31 C30 . . 120.3(5) ?
C31 C32 C33 . . 120.5(5) ?
C28 C33 C32 . . 117.9(5) ?

loop_
_geom_bond_atom_site_label_1
_geom_bond_atom_site_label_2
_geom_bond_site_symmetry_2
_geom_bond_distance
_geom_bond_publ_flag
Mo1 C3 . 1.934(3) ?
Mo1 C1 . 1.963(4) ?
Mo1 C2 . 1.969(4) ?
Mo1 N1 . 2.333(3) ?
Mo1 P2 . 2.5202(9) ?
Mo1 P1 . 2.5205(9) ?
P1 C4 . 1.868(3) ?
P1 C8 . 1.871(3) ?
P1 C7 . 1.871(3) ?
P2 C6 . 1.864(3) ?
P2 C5 . 1.865(3) ?
P2 C24 . 1.875(3) ?
C1 O1 . 1.166(4) ?
C2 O2 . 1.161(4) ?
C3 O3 . 1.168(4) ?
C4 N2 . 1.471(4) ?
N2 C12 . 1.424(4) ?
N2 C5 . 1.461(4) ?
C6 N3 . 1.454(4) ?
N3 C18 . 1.391(4) ?
N3 C7 . 1.455(4) ?
C8 C11 . 1.531(5) ?
C8 C10 . 1.533(5) ?
C8 C9 . 1.536(5) ?
C12 C13 . 1.399(5) ?
C12 C17 . 1.401(5) ?
C13 C14 . 1.386(5) ?
C14 C15 . 1.374(5) ?
C15 C16 . 1.373(6) ?
C16 C17 . 1.383(5) ?
C18 C23 . 1.396(4) ?
C18 C19 . 1.410(5) ?
C19 C20 . 1.379(5) ?
C20 C21 . 1.378(5) ?
C21 C22 . 1.377(5) ?
C22 C23 . 1.385(5) ?
C24 C26 . 1.523(5) ?
C24 C25 . 1.534(5) ?
C24 C27 . 1.539(4) ?
F1 C28 . 1.351(5) ?
C28 C29 . 1.349(6) ?
C28 C33 . 1.366(7) ?
C29 C30 . 1.368(7) ?
C30 C31 . 1.373(8) ?
C31 C32 . 1.363(8) ?
C32 C33 . 1.369(8) ?
